data_1535697
loop_
_publ_author_name
'Burns, P.C.'
'Fryer, B.J.'
'Sigmon, G.'
'Kubatko, K.A.'
'Soderholm, L.'
'Gagnon, J.E.'
'Antonio, M.R.'

_publ_section_title
;
 Actinyl Peroxide Nanospheres
;
_journal_name_full 'Angew. Chem. Int. ed.'
_journal_page_first 2135
_journal_page_last 2139
_journal_volume 44
_journal_year 2005
_chemical_formula_sum 'H80 K72 O316 U56.82'
_space_group_IT_number 57
_symmetry_space_group_name_Hall '-P 2c 2b'
_symmetry_space_group_name_H-M 'P b c m'
_cell_angle_alpha 90
_cell_angle_beta 90
_cell_angle_gamma 90
_cell_formula_units_Z 2
_cell_length_a 19.2609
_cell_length_b 33.813
_cell_length_c 28.1628
_cell_volume 18341.553
_citation_journal_id_ASTM ACIEF5
_cod_data_source_file Burns_ACIEF5_2005_1862.cif
_cod_data_source_block H80K72O316U56.82
_cod_original_cell_volume 18341.55
_cod_database_code 1535697

loop_
_symmetry_equiv_pos_as_xyz
x,y,z
-x,-y,z+1/2
x,-y+1/2,-z
-x,y+1/2,-z+1/2
-x,-y,-z
x,y,-z-1/2
-x,y-1/2,z
x,-y-1/2,z-1/2

loop_
_atom_site_label
_atom_site_type_symbol
_atom_site_fract_x
_atom_site_fract_y
_atom_site_fract_z
_atom_site_occupancy
_atom_site_U_iso_or_equiv
O51 O-1 0.1955 0.1396 0.2774 1 0.0
O73 O-1 0.745 0.2309 0.1395 1 0.0
O43 O-1 0.3661 0.0666 0.0539 1 0.0
O65 O-1 0.0128 0.3803 0.0803 1 0.0
O34 O-1 0.2411 0.071 -0.0061 1 0.0
U3 U+2 0.72497 0.07521 0.00031 1 0.0
O75 O-1 0.8879 0.2353 0.1951 1 0.0
O47 O-1 0.0448 0.3186 0.2789 1 0.0
O67 O-1 0.6124 0.2242 0.1956 1 0.0
O36 O-1 0.3294 0.1355 0.3306 1 0.0
O78 O-1 0.776 0.439 0.319 0.5 0.0
O52 O-1 0.4649 0.4016 0.0537 1 0.0
O86 O-1 0.22 0.4532 0.3137 1 0.0
O16 O-1 0.8579 0.3805 0.0949 1 0.0
O11 O-1 0.8821 0.2212 0.0892 1 0.0
O81 O-1 0.768 0.469 0.25 0.5 0.0
O54 O-1 0.4475 0.3606 0.0778 1 0.0
O8 O-1 0.0255 0.2348 0.25 1 0.0
O44 O-1 0.5807 0.0546 0.25 1 0.0
O70 O-1 0.8463 0.4093 -0.0038 1 0.0
K18 K+1 0.4726 0.4401 0.25 1 0.0
U4 U+2 0.40277 0.40959 0.1272 1 0.0
K5 K+1 0.5309 0.25 0 1 0.0
O32 O-1 0.006 0.0809 0.0889 1 0.0
O55 O-1 0.514 0.0589 0.1114 1 0.0
O45 O-1 0.9277 0.3031 0.0794 1 0.0
U13 U+2 0.09766 0.10365 0.25 1 0.0
O42 O-1 -0.0201 0.4165 0.0505 1 0.0
O26 O-1 0.4657 0.3628 0.25 1 0.0
K3 K+1 0.9518 0.25 0 1 0.0
K21 K+1 0.8937 0.366 -0.0944 1 0.0
O40 O-1 0.0766 0.389 0.17 1 0.0
O30 O-1 0.6563 0.0525 0.1558 1 0.0
O87 O-1 0.043 0.5076 0.25 1 0.0
O50 O-1 0.2225 -0.0134 -0.0002 1 0.0
O57 O-1 0.0342 0.5074 0.1455 1 0.0
U10 U+2 0.55697 0.35718 0.0456 1 0.0
K2 K+1 0.598 0.3709 -0.0915 1 0.0
O46 O-1 0.8042 0.3702 -0.0021 1 0.0
O88 O-1 0.75 0.2222 0.25 1 0.0
O35 O-1 0.0885 0.4339 0.3018 1 0.0
O9 O-1 0.5978 0.3786 0.0982 1 0.0
K15 K+1 0.7315 0.3529 0.1066 1 0.0
U1 U+2 0.8513 0.26363 0.12187 1 0.0
K6 K+1 0.3605 0.1366 0.0006 1 0.0
O27 O-1 0.4822 0.4144 0.1586 1 0.0
U14 U+2 0.95728 0.27215 0.25 1 0.0
U18 U+2 0.7176 0.4268 0.25 0.406 0.0
U12 U+2 0.07003 0.38293 0.25 1 0.0
U16 U+2 0.57642 0.02599 0.17245 1 0.0
O13 O-1 0.1144 0.4435 0.089 1 0.0
O83 O-1 0.6245 0.1479 0.1888 1 0.0
K8 K+1 0.397 0.2102 0.3368 1 0.0
K14 K+1 0.231 0.5924 0.1654 1 0.0
U6 U+2 0.06039 0.04931 0.12233 1 0.0
O2 O-1 0.8186 0.3062 0.1534 1 0.0
K1 K+1 0.2532 0.0151 -0.0929 1 0.0
O21 O-1 0.9532 0.3467 -0.0099 1 0.0
K20 K+1 0.1689 -0.0443 0.1104 1 0.0
O49 O-1 0.3134 0.0944 0.0807 1 0.0
O72 O-1 0.7439 0.2582 0.0854 1 0.0
O41 O-1 0.6203 0.2972 0.0557 1 0.0
O79 O-1 0.818 0.401 0.287 0.5 0.0
O60 O-1 0.1577 0.0751 0.0827 1 0.0
O59 O-1 0.5952 -0.0223 0.11 1 0.0
O6 O-1 0.4984 0.0015 0.1905 1 0.0
K17 K+1 0.5735 0.3568 0.1864 1 0.0
O68 O-1 0.5507 0.2952 0.0839 1 0.0
O58 O-1 0.1311 0.04 0.0559 1 0.0
O25 O-1 0.1444 0.0583 0.25 1 0.0
O24 O-1 0.4399 0.134 0.095 1 0.0
O84 O-1 0.0205 0.1864 0.3388 1 0.0
O7 O-1 0.8938 0.3137 0.25 1 0.0
O12 O-1 0.1155 0.0176 0.1568 1 0.0
O85 O-1 0.1524 0.5459 0.1066 1 0.0
K11 K+1 0.3952 -0.0348 0.1198 1 0.0
O63 O-1 0.4321 0.2809 0.2796 1 0.0
K4 K+1 0.0962 0.1089 0.002 1 0.0
U8 U+2 0.53086 0.25183 0.25 1 0.0
O38 O-1 0.4003 0.1322 0.3033 1 0.0
K12 K+1 0.9039 0.3645 0.3184 1 0.0
O22 O-1 0.047 0.1483 0.25 1 0.0
U15 U+2 0.30695 0.13576 0.25 1 0.0
O37 O-1 0.0851 0.1017 0.331 1 0.0
O4 O-1 0.7274 0.0759 -0.0634 1 0.0
O80 O-1 0.724 0.395 0.311 0.5 0.0
O29 O-1 -0.0447 0.4358 0.1531 1 0.0
O48 O-1 0.0185 0.0779 0.1942 1 0.0
U7 U+2 0.4072 0.09293 0.12715 1 0.0
O71 O-1 0.6201 0.0148 0.25 1 0.0
O53 O-1 0.3069 -0.007 -0.0009 1 0.0
O66 O-1 0.5392 0.2472 0.1703 1 0.0
K13 K+1 0.4234 0.0456 0.25 1 0.0
O19 O-1 0.5178 0.337 -0.0061 1 0.0
O39 O-1 0.3443 0.388 0.1979 1 0.0
O74 O-1 0.6553 0.3685 0.0003 1 0.0
K19 K+1 0.0781 -0.0203 -0.0147 1 0.0
O10 O-1 0.297 0.3195 0.25 1 0.0
O1 O-1 0.31 0.1868 0.25 1 0.0
O56 O-1 0.515 0.0853 0.1603 1 0.0
K9 K+1 -0.0825 0.4761 0.25 1 0.0
O14 O-1 0.6596 0.2992 0.1562 1 0.0
O76 O-1 0.9496 0.2662 0.3336 1 0.0
U5 U+2 0.63563 0.25745 0.12267 1 0.0
O89 O-1 0.7521 0.1567 0.1037 1 0.0
O77 O-1 0.6034 0.4091 -0.0013 1 0.0
O64 O-1 0.3714 0.3527 0.1686 1 0.0
O62 O-1 -0.0123 0.4947 0.088 1 0.0
O23 O-1 0.1607 0.3721 0.25 1 0.0
O17 O-1 0.3754 0.051 0.1587 1 0.0
O61 O-1 0.856 0.2987 0.0486 1 0.0
O20 O-1 0.3044 0.0816 0.25 1 0.0
O90 O-1 0.7349 0.2987 -0.015 1 0.0
K10 K+1 0.2445 0.0329 0.1859 1 0.0
O28 O-1 0.3228 0.4079 0.0966 1 0.0
O82 O-1 0.648 0.408 0.25 0.5 0.0
O69 O-1 0.6347 -0.0334 0.1619 1 0.0
O18 O-1 0.6148 0.2154 0.0895 1 0.0
U9 U+2 0.2514 0.04173 0.04516 1 0.0
O31 O-1 0.5785 0.2963 0.25 1 0.0
U17 U+2 0.38208 0.33935 0.25 1 0.0
O3 O-1 0.2616 0.0111 0.0954 1 0.0
U11 U+2 0.90635 0.36301 0.0427 1 0.0
O5 O-1 0.488 0.2046 0.25 1 0.0
O15 O-1 0.7234 0.0759 0.0626 1 0.0
U2 U+2 0.03251 0.43854 0.12172 1 0.0
O33 O-1 -0.0185 0.3961 0.25 1 0.0
K16 K+1 0.2201 0.3578 0.3442 1 0.0
K7 K+1 0.7387 0.3023 0.25 1 0.0
